data_4086671
loop_
_publ_author_name
'Zhang, Xiao'
'Liu, Wen-Bo'
'Cheng, Qiang'
'You, Shu-Li'

_publ_section_title
;
 Iridium-Catalyzed Asymmetric Allylic Amination Reactions withN-Aryl
 Phosphoramidite Ligands
;
_journal_issue 15
_journal_name_full Organometallics
_journal_page_first 2467
_journal_paper_doi 10.1021/acs.organomet.6b00339
_journal_volume 35
_journal_year 2016
_chemical_absolute_configuration ad
_chemical_formula_sum 'C54 H48 F3 Ir N O5 P S'
_chemical_formula_weight 1103.16
_chemical_name_systematic
; 
 ? 
;
_space_group_IT_number 4
_symmetry_cell_setting monoclinic
_symmetry_space_group_name_Hall 'P 2yb'
_symmetry_space_group_name_H-M 'P 1 21 1'
_atom_sites_solution_hydrogens geom
_atom_sites_solution_primary direct
_atom_sites_solution_secondary difmap
_audit_creation_method SHELXL-97
_cell_angle_alpha 90.00
_cell_angle_beta 94.4450(10)
_cell_angle_gamma 90.00
_cell_formula_units_Z 2
_cell_length_a 11.2659(8)
_cell_length_b 18.6424(13)
_cell_length_c 11.7104(9)
_cell_measurement_reflns_used 9318
_cell_measurement_temperature 140(2)
_cell_measurement_theta_max 29.49
_cell_measurement_theta_min 2.42
_cell_volume 2452.1(3)
_computing_cell_refinement 'Bruker SAINT'
_computing_data_collection 'Bruker APEX2'
_computing_data_reduction 'Bruker SAINT'
_computing_molecular_graphics 'Bruker SHELXTL'
_computing_publication_material 'Bruker SHELXTL'
_computing_structure_refinement 'SHELXL-97 (Sheldrick, 2008)'
_computing_structure_solution 'SHELXS-97 (Sheldrick, 2008)'
_diffrn_ambient_temperature 140(2)
_diffrn_measured_fraction_theta_full 0.998
_diffrn_measured_fraction_theta_max 0.998
_diffrn_measurement_device_type 'Bruker APEX-II CCD'
_diffrn_measurement_method '\f and \w scans'
_diffrn_radiation_monochromator graphite
_diffrn_radiation_source 'fine-focus sealed tube'
_diffrn_radiation_type MoK\a
_diffrn_radiation_wavelength 0.71073
_diffrn_reflns_av_R_equivalents 0.0237
_diffrn_reflns_av_sigmaI/netI 0.0601
_diffrn_reflns_limit_h_max 12
_diffrn_reflns_limit_h_min -14
_diffrn_reflns_limit_k_max 23
_diffrn_reflns_limit_k_min -23
_diffrn_reflns_limit_l_max 14
_diffrn_reflns_limit_l_min -14
_diffrn_reflns_number 18541
_diffrn_reflns_theta_full 27.00
_diffrn_reflns_theta_max 27.00
_diffrn_reflns_theta_min 1.74
_exptl_absorpt_coefficient_mu 2.857
_exptl_absorpt_correction_T_max 0.5721
_exptl_absorpt_correction_T_min 0.4811
_exptl_absorpt_correction_type multi-scan
_exptl_absorpt_process_details sadabs
_exptl_crystal_colour colourless
_exptl_crystal_density_diffrn 1.494
_exptl_crystal_density_method 'not measured'
_exptl_crystal_description block
_exptl_crystal_F_000 1108
_exptl_crystal_size_max 0.30
_exptl_crystal_size_mid 0.25
_exptl_crystal_size_min 0.22
_platon_squeeze_details
;
;
_refine_diff_density_max 3.397
_refine_diff_density_min -1.917
_refine_diff_density_rms 0.134
_refine_ls_abs_structure_details 'Flack H D (1983), Acta Cryst. A39, 876-881'
_refine_ls_abs_structure_Flack 0.018(8)
_refine_ls_extinction_method none
_refine_ls_goodness_of_fit_ref 1.068
_refine_ls_hydrogen_treatment constr
_refine_ls_matrix_type full
_refine_ls_number_parameters 595
_refine_ls_number_reflns 9952
_refine_ls_number_restraints 272
_refine_ls_restrained_S_all 1.190
_refine_ls_R_factor_all 0.0448
_refine_ls_R_factor_gt 0.0401
_refine_ls_shift/su_max 0.051
_refine_ls_shift/su_mean 0.002
_refine_ls_structure_factor_coef Fsqd
_refine_ls_weighting_details 'calc w=1/[\s^2^(Fo^2^)+(0.0718P)^2^+0.0000P] where P=(Fo^2^+2Fc^2^)/3'
_refine_ls_weighting_scheme calc
_refine_ls_wR_factor_gt 0.1110
_refine_ls_wR_factor_ref 0.1140
_reflns_number_gt 8995
_reflns_number_total 9952
_reflns_threshold_expression >2sigma(I)
_cod_data_source_file om6b00339_si_002.cif
_cod_data_source_block mo_dm12515_0m
_cod_depositor_comments
;
The following automatic conversions were performed:

'_symmetry_cell_setting' value 'Monoclinic' changed to 'monoclinic'
according to
/usr/data/users/saulius/crontab/automatic-downloads/current/ACS/lib/dictionaries/cif_core.dic
dictionary named 'cif_core.dic' version 2.4.2 from 2011-04-26.

Automatic conversion script
Id: cif_fix_values 4268 2015-11-12 08:31:59Z antanas 
;
_cod_original_sg_symbol_H-M P2(1)
_cod_database_code 4086671

loop_
_symmetry_equiv_pos_as_xyz
'x, y, z'
'-x, y+1/2, -z'

loop_
_atom_site_label
_atom_site_type_symbol
_atom_site_fract_x
_atom_site_fract_y
_atom_site_fract_z
_atom_site_U_iso_or_equiv
_atom_site_adp_type
_atom_site_occupancy
_atom_site_symmetry_multiplicity
_atom_site_calc_flag
_atom_site_refinement_flags
_atom_site_disorder_assembly
_atom_site_disorder_group
Ir1 Ir 0.764519(18) 0.74930(2) 0.814944(17) 0.02658(8) Uani 1 1 d . . .
N1 N 0.5258(4) 0.7475(6) 0.6569(4) 0.0337(10) Uani 1 1 d . . .
O1 O 0.7189(3) 0.7544(4) 0.5390(3) 0.0209(9) Uani 1 1 d . . .
O2 O 0.6316(4) 0.6397(2) 0.6050(4) 0.0271(9) Uani 1 1 d . . .
P1 P 0.66254(15) 0.72006(10) 0.64719(14) 0.0244(3) Uani 1 1 d . . .
C1 C 0.8898(7) 0.8432(4) 0.8342(7) 0.0326(15) Uani 1 1 d U . .
H1A H 0.8517 0.8885 0.8587 0.039 Uiso 1 1 calc R . .
C2 C 0.8682(7) 0.8278(4) 0.7160(7) 0.0285(15) Uani 1 1 d . . .
H2A H 0.8181 0.8642 0.6720 0.034 Uiso 1 1 calc R . .
C3 C 0.9639(9) 0.7928(5) 0.6479(10) 0.038(2) Uani 1 1 d . . .
H3A H 1.0430 0.8079 0.6826 0.046 Uiso 1 1 calc R . .
H3B H 0.9555 0.8119 0.5688 0.046 Uiso 1 1 calc R . .
C4 C 0.9616(8) 0.7108(6) 0.6416(9) 0.038(2) Uani 1 1 d . . .
H4A H 1.0436 0.6930 0.6349 0.045 Uiso 1 1 calc R . .
H4B H 0.9127 0.6959 0.5717 0.045 Uiso 1 1 calc R . .
C5 C 0.9114(7) 0.6757(5) 0.7463(8) 0.0363(19) Uani 1 1 d . . .
H5A H 0.8872 0.6244 0.7350 0.044 Uiso 1 1 calc R . .
C6 C 0.9471(7) 0.6932(5) 0.8558(8) 0.0422(19) Uani 1 1 d . . .
H6A H 0.9442 0.6523 0.9108 0.051 Uiso 1 1 calc R . .
C7 C 1.0450(6) 0.7466(7) 0.8878(7) 0.0487(17) Uani 1 1 d . . .
H7A H 1.1018 0.7466 0.8274 0.058 Uiso 1 1 calc R . .
H7B H 1.0888 0.7309 0.9600 0.058 Uiso 1 1 calc R . .
C8 C 1.0000(8) 0.8241(5) 0.9035(9) 0.046(2) Uani 1 1 d . . .
H8A H 0.9867 0.8312 0.9853 0.055 Uiso 1 1 calc R . .
H8B H 1.0636 0.8577 0.8844 0.055 Uiso 1 1 calc R . .
C9 C 0.6837(8) 0.6568(4) 0.8952(6) 0.0383(17) Uani 1 1 d . . .
H9A H 0.6061 0.6402 0.8593 0.046 Uiso 1 1 calc R . .
H9B H 0.7381 0.6172 0.9201 0.046 Uiso 1 1 calc R . .
C10 C 0.6806(8) 0.7150(4) 0.9690(6) 0.0421(18) Uani 1 1 d . . .
H10A H 0.6012 0.7357 0.9831 0.051 Uiso 1 1 calc R . .
C11 C 0.7846(7) 0.7532(6) 1.0114(5) 0.0411(17) Uani 1 1 d . . .
H11A H 0.8501 0.7247 1.0500 0.049 Uiso 1 1 calc R . .
H11B H 0.7722 0.8003 1.0477 0.049 Uiso 1 1 calc R . .
C12 C 0.6186(6) 0.8196(4) 0.8113(7) 0.0339(16) Uani 1 1 d . . .
C13 C 0.6130(8) 0.8801(4) 0.8842(8) 0.0443(19) Uani 1 1 d . . .
H13A H 0.6792 0.8914 0.9364 0.053 Uiso 1 1 calc R . .
C14 C 0.5121(9) 0.9228(5) 0.8804(9) 0.054(2) Uani 1 1 d . . .
H14A H 0.5107 0.9635 0.9292 0.065 Uiso 1 1 calc R . .
C15 C 0.4167(8) 0.9079(5) 0.8090(9) 0.053(2) Uani 1 1 d . . .
H15A H 0.3487 0.9382 0.8085 0.064 Uiso 1 1 calc R . .
C16 C 0.4147(7) 0.8469(5) 0.7329(8) 0.0428(19) Uani 1 1 d . . .
C17 C 0.5199(7) 0.8067(4) 0.7353(7) 0.0368(17) Uani 1 1 d . . .
C18 C 0.3079(8) 0.8302(6) 0.6542(9) 0.051(2) Uani 1 1 d . . .
H18A H 0.2748 0.8755 0.6209 0.061 Uiso 1 1 calc R . .
H18B H 0.2464 0.8080 0.6986 0.061 Uiso 1 1 calc R . .
C19 C 0.3363(8) 0.7797(6) 0.5574(9) 0.059(2) Uani 1 1 d . . .
H19A H 0.3776 0.8069 0.4996 0.070 Uiso 1 1 calc R . .
H19B H 0.2610 0.7610 0.5195 0.070 Uiso 1 1 calc R . .
C20 C 0.4144(7) 0.7168(5) 0.6005(8) 0.046(2) Uani 1 1 d . . .
H20A H 0.4349 0.6874 0.5334 0.056 Uiso 1 1 calc R . .
C21 C 0.3556(8) 0.6694(6) 0.6828(10) 0.056(3) Uani 1 1 d . . .
H21A H 0.4090 0.6297 0.7065 0.085 Uiso 1 1 calc R . .
H21B H 0.2814 0.6502 0.6455 0.085 Uiso 1 1 calc R . .
H21C H 0.3378 0.6974 0.7503 0.085 Uiso 1 1 calc R . .
C22 C 0.6534(5) 0.7517(6) 0.4329(5) 0.0299(12) Uani 1 1 d . . .
C23 C 0.6125(9) 0.8212(5) 0.3921(8) 0.038(2) Uani 1 1 d . . .
C24 C 0.5382(8) 0.8209(4) 0.2924(8) 0.0339(19) Uani 1 1 d . . .
H24A H 0.5077 0.8653 0.2631 0.041 Uiso 1 1 calc R . .
C25 C 0.5064(6) 0.7579(4) 0.2330(5) 0.0287(15) Uani 1 1 d . . .
C26 C 0.4262(6) 0.7592(5) 0.1319(6) 0.0375(19) Uani 1 1 d . . .
H26A H 0.3953 0.8038 0.1037 0.045 Uiso 1 1 calc R . .
C27 C 0.3941(7) 0.6981(5) 0.0762(7) 0.0450(19) Uani 1 1 d . . .
H27A H 0.3423 0.6997 0.0083 0.054 Uiso 1 1 calc R . .
C28 C 0.4386(7) 0.6307(5) 0.1202(7) 0.0391(17) Uani 1 1 d . . .
H28A H 0.4122 0.5876 0.0830 0.047 Uiso 1 1 calc R . .
C29 C 0.5166(7) 0.6269(4) 0.2126(6) 0.0331(15) Uani 1 1 d . . .
H29A H 0.5473 0.5818 0.2383 0.040 Uiso 1 1 calc R . .
C30 C 0.5530(7) 0.6904(5) 0.2718(7) 0.0282(17) Uani 1 1 d . . .
C31 C 0.6333(7) 0.6903(4) 0.3757(7) 0.0269(17) Uani 1 1 d . . .
C32 C 0.6987(6) 0.6242(4) 0.4180(6) 0.0268(13) Uani 1 1 d . . .
C33 C 0.6974(6) 0.6010(4) 0.5296(6) 0.0271(13) Uani 1 1 d . . .
C34 C 0.7492(6) 0.5371(3) 0.5719(5) 0.0247(13) Uani 1 1 d . . .
C35 C 0.8178(9) 0.5014(4) 0.4979(7) 0.0385(19) Uani 1 1 d . . .
H35A H 0.8537 0.4576 0.5233 0.046 Uiso 1 1 calc R . .
C36 C 0.8386(7) 0.5254(3) 0.3867(6) 0.0321(15) Uani 1 1 d . . .
C37 C 0.9134(7) 0.4854(4) 0.3165(7) 0.0385(17) Uani 1 1 d . . .
H37A H 0.9504 0.4423 0.3442 0.046 Uiso 1 1 calc R . .
C38 C 0.9309(7) 0.5094(4) 0.2106(8) 0.0428(18) Uani 1 1 d . . .
H38A H 0.9840 0.4850 0.1648 0.051 Uiso 1 1 calc R . .
C39 C 0.8703(8) 0.5707(4) 0.1684(8) 0.044(2) Uani 1 1 d . . .
H39A H 0.8829 0.5868 0.0934 0.052 Uiso 1 1 calc R . .
C40 C 0.7933(7) 0.6083(4) 0.2317(7) 0.0344(16) Uani 1 1 d . . .
H40A H 0.7526 0.6492 0.1997 0.041 Uiso 1 1 calc R . .
C41 C 0.7750(6) 0.5861(4) 0.3442(6) 0.0253(13) Uani 1 1 d . . .
C42 C 0.6435(10) 0.8896(4) 0.4561(9) 0.0500(17) Uani 1 1 d U . .
C43 C 0.5574(11) 0.9265(5) 0.5078(9) 0.0636(19) Uani 1 1 d U . .
H43A H 0.4776 0.9098 0.5046 0.076 Uiso 1 1 calc R . .
C44 C 0.5930(13) 0.9923(7) 0.5677(11) 0.077(2) Uani 1 1 d U . .
H44A H 0.5324 1.0167 0.6045 0.093 Uiso 1 1 calc R . .
C45 C 0.6961(12) 1.0210(6) 0.5768(11) 0.072(2) Uani 1 1 d U . .
H45A H 0.7114 1.0649 0.6164 0.087 Uiso 1 1 calc R . .
C46 C 0.7918(13) 0.9811(7) 0.5208(12) 0.073(2) Uani 1 1 d U . .
H46A H 0.8725 0.9963 0.5258 0.087 Uiso 1 1 calc R . .
C47 C 0.7507(11) 0.9171(5) 0.4582(11) 0.068(2) Uani 1 1 d U . .
H47A H 0.8067 0.8932 0.4150 0.082 Uiso 1 1 calc R . .
C48 C 0.7343(7) 0.5096(4) 0.6898(6) 0.0354(18) Uani 1 1 d . . .
C49 C 0.8302(8) 0.4864(4) 0.7572(6) 0.0398(18) Uani 1 1 d . . .
H49A H 0.9075 0.4902 0.7306 0.048 Uiso 1 1 calc R . .
C50 C 0.8166(11) 0.4570(5) 0.8654(8) 0.058(3) Uani 1 1 d . . .
H50A H 0.8836 0.4384 0.9103 0.070 Uiso 1 1 calc R . .
C51 C 0.7051(10) 0.4551(5) 0.9062(7) 0.052(2) Uani 1 1 d . . .
H51A H 0.6957 0.4382 0.9815 0.063 Uiso 1 1 calc R . .
C52 C 0.6081(9) 0.4776(4) 0.8382(7) 0.047(2) Uani 1 1 d . . .
H52A H 0.5313 0.4746 0.8660 0.056 Uiso 1 1 calc R . .
C53 C 0.6199(7) 0.5047(4) 0.7292(6) 0.0370(17) Uani 1 1 d . . .
H53A H 0.5519 0.5197 0.6822 0.044 Uiso 1 1 calc R . .
S1 S 0.1591(5) 0.5366(3) 0.9491(5) 0.1370(16) Uani 0.50 1 d PDU A 1
O3 O 0.2019(10) 0.6086(4) 0.9311(13) 0.131(3) Uani 0.50 1 d PDU A 1
O4 O 0.2179(9) 0.5144(6) 1.0591(9) 0.115(3) Uani 0.50 1 d PDU A 1
O5 O 0.0386(6) 0.5406(5) 0.9676(8) 0.079(2) Uani 0.50 1 d PDU A 1
C54 C 0.1952(6) 0.4840(4) 0.8397(6) 0.0460(15) Uani 0.50 1 d PDU A 1
F1 F 0.3151(8) 0.4919(8) 0.8419(12) 0.153(4) Uani 0.50 1 d PDU A 1
F2 F 0.1386(8) 0.5235(6) 0.7512(9) 0.127(3) Uani 0.50 1 d PDU A 1
F3 F 0.1443(10) 0.4217(6) 0.8735(11) 0.138(3) Uani 0.50 1 d PDU A 1
C54' S 0.1591(5) 0.5366(3) 0.9491(5) 0.1370(16) Uani 0.50 1 d PU B 2
F1' O 0.2019(10) 0.6086(4) 0.9311(13) 0.131(3) Uani 0.50 1 d PU B 2
F2' O 0.2179(9) 0.5144(6) 1.0591(9) 0.115(3) Uani 0.50 1 d PU B 2
F3' O 0.0386(6) 0.5406(5) 0.9676(8) 0.079(2) Uani 0.50 1 d PU B 2
S1' C 0.1952(6) 0.4840(4) 0.8397(6) 0.0460(15) Uani 0.50 1 d PU B 2
O3' F 0.3151(8) 0.4919(8) 0.8419(12) 0.153(4) Uani 0.50 1 d PU B 2
O4' F 0.1386(8) 0.5235(6) 0.7512(9) 0.127(3) Uani 0.50 1 d PU B 2
O5' F 0.1443(10) 0.4217(6) 0.8735(11) 0.138(3) Uani 0.50 1 d PU B 2

loop_
_atom_site_aniso_label
_atom_site_aniso_U_11
_atom_site_aniso_U_22
_atom_site_aniso_U_33
_atom_site_aniso_U_23
_atom_site_aniso_U_13
_atom_site_aniso_U_12
Ir1 0.02657(13) 0.02117(12) 0.03215(12) 0.00108(17) 0.00324(8) -0.00551(17)
N1 0.022(2) 0.037(3) 0.042(2) 0.004(5) 0.0035(19) 0.005(4)
O1 0.0240(18) 0.014(3) 0.0244(16) -0.001(2) 0.0017(14) -0.004(2)
O2 0.027(2) 0.024(2) 0.030(2) 0.0014(18) 0.0016(18) -0.0071(19)
P1 0.0213(8) 0.0208(7) 0.0313(8) 0.0028(6) 0.0039(6) -0.0014(6)
C1 0.033(3) 0.020(3) 0.045(3) -0.002(3) 0.004(3) -0.004(3)
C2 0.030(4) 0.017(3) 0.040(4) 0.005(3) 0.007(3) -0.007(3)
C3 0.036(5) 0.027(4) 0.053(6) -0.003(4) 0.012(4) -0.010(4)
C4 0.019(4) 0.041(5) 0.055(6) -0.010(5) 0.008(4) -0.003(4)
C5 0.026(4) 0.029(4) 0.054(5) -0.006(3) 0.000(4) -0.002(3)
C6 0.028(4) 0.039(4) 0.057(5) 0.016(4) -0.009(4) 0.004(3)
C7 0.040(4) 0.041(4) 0.063(4) -0.003(7) -0.015(3) 0.013(6)
C8 0.039(5) 0.032(4) 0.065(5) -0.002(4) -0.003(4) -0.013(4)
C9 0.044(4) 0.037(4) 0.034(4) 0.005(3) 0.005(3) -0.020(4)
C10 0.057(5) 0.040(4) 0.030(3) 0.007(3) 0.010(3) -0.013(4)
C11 0.059(4) 0.033(4) 0.030(3) 0.002(4) 0.000(3) -0.014(5)
C12 0.026(4) 0.030(3) 0.047(4) -0.004(3) 0.013(3) -0.003(3)
C13 0.043(5) 0.037(4) 0.055(5) -0.013(4) 0.017(4) -0.005(4)
C14 0.053(5) 0.039(5) 0.075(6) -0.016(4) 0.028(5) -0.003(4)
C15 0.041(5) 0.051(5) 0.070(6) -0.002(4) 0.023(4) 0.010(4)
C16 0.029(4) 0.047(5) 0.055(5) -0.002(4) 0.020(4) 0.009(3)
C17 0.032(4) 0.032(4) 0.048(4) 0.002(3) 0.018(3) -0.003(3)
C18 0.019(4) 0.058(5) 0.075(6) 0.001(5) 0.001(4) 0.015(4)
C19 0.028(4) 0.072(6) 0.074(6) -0.012(5) -0.008(4) 0.001(4)
C20 0.023(4) 0.057(5) 0.057(5) -0.012(4) -0.007(3) -0.009(3)
C21 0.016(4) 0.059(6) 0.094(8) -0.010(5) -0.001(5) -0.012(4)
C22 0.027(3) 0.034(3) 0.030(2) 0.005(4) 0.007(2) 0.005(4)
C23 0.048(5) 0.023(4) 0.042(5) 0.013(3) 0.002(4) 0.009(3)
C24 0.038(5) 0.021(3) 0.042(4) 0.001(3) 0.000(4) 0.006(3)
C25 0.033(3) 0.017(4) 0.036(3) 0.004(3) 0.005(2) 0.009(3)
C26 0.032(3) 0.037(6) 0.042(3) 0.005(3) -0.005(3) 0.008(3)
C27 0.036(4) 0.055(5) 0.042(4) -0.004(4) -0.010(3) 0.011(4)
C28 0.033(4) 0.040(4) 0.043(4) -0.005(3) -0.004(3) 0.007(3)
C29 0.036(4) 0.027(3) 0.037(3) 0.004(3) 0.010(3) 0.005(3)
C30 0.024(4) 0.031(4) 0.030(3) 0.005(3) 0.002(3) 0.002(3)
C31 0.028(4) 0.020(3) 0.033(3) 0.006(3) 0.002(3) 0.013(3)
C32 0.028(3) 0.021(3) 0.031(3) 0.005(3) -0.002(3) -0.002(3)
C33 0.026(3) 0.026(3) 0.028(3) 0.003(2) -0.001(3) -0.004(3)
C34 0.032(3) 0.016(3) 0.025(3) 0.001(2) -0.006(3) -0.007(2)
C35 0.054(5) 0.024(4) 0.039(4) 0.002(3) 0.007(4) 0.000(3)
C36 0.039(4) 0.013(3) 0.043(4) 0.003(3) -0.001(3) 0.011(3)
C37 0.041(4) 0.025(3) 0.050(4) -0.001(3) 0.005(4) 0.011(3)
C38 0.036(4) 0.034(4) 0.059(5) -0.007(4) 0.010(4) 0.011(3)
C39 0.043(5) 0.031(4) 0.057(5) -0.005(4) 0.007(4) 0.010(3)
C40 0.035(4) 0.029(4) 0.040(4) 0.005(3) 0.007(3) 0.009(3)
C41 0.022(3) 0.020(3) 0.034(3) 0.001(3) -0.001(2) 0.005(2)
C42 0.063(4) 0.025(3) 0.061(4) 0.007(3) -0.006(4) 0.012(3)
C43 0.086(5) 0.042(4) 0.064(4) -0.006(3) 0.008(4) 0.001(4)
C44 0.098(5) 0.058(4) 0.076(4) -0.013(4) 0.003(4) 0.000(4)
C45 0.086(5) 0.050(4) 0.076(5) -0.006(4) -0.025(4) -0.006(4)
C46 0.077(5) 0.046(4) 0.088(5) -0.003(4) -0.032(4) 0.007(4)
C47 0.074(4) 0.036(4) 0.092(5) -0.004(4) -0.019(4) 0.007(3)
C48 0.055(5) 0.015(3) 0.036(4) 0.006(2) -0.001(4) -0.012(3)
C49 0.053(5) 0.035(4) 0.030(3) 0.006(3) -0.003(3) -0.009(4)
C50 0.082(7) 0.046(5) 0.043(5) 0.018(4) -0.024(5) -0.019(5)
C51 0.089(7) 0.036(4) 0.031(4) 0.008(3) -0.003(4) -0.021(5)
C52 0.069(6) 0.024(4) 0.046(4) 0.003(3) 0.000(4) -0.017(4)
C53 0.046(4) 0.032(4) 0.031(3) 0.008(3) -0.009(3) -0.018(3)
S1 0.102(3) 0.145(3) 0.161(3) 0.031(3) -0.013(3) 0.015(3)
O3 0.098(6) 0.051(5) 0.235(9) 0.005(6) -0.040(6) -0.007(5)
O4 0.089(6) 0.083(6) 0.159(7) 0.026(6) -0.071(6) -0.017(5)
O5 0.039(4) 0.102(6) 0.097(5) 0.011(5) 0.008(4) 0.014(4)
C54 0.011(2) 0.058(3) 0.069(3) 0.028(3) 0.005(2) 0.020(2)
F1 0.117(6) 0.176(8) 0.176(7) -0.006(7) 0.072(6) 0.027(7)
F2 0.091(5) 0.159(7) 0.137(6) 0.013(6) 0.052(5) -0.001(5)
F3 0.114(6) 0.136(7) 0.158(7) -0.005(7) -0.020(6) 0.008(6)
C54' 0.102(3) 0.145(3) 0.161(3) 0.031(3) -0.013(3) 0.015(3)
F1' 0.098(6) 0.051(5) 0.235(9) 0.005(6) -0.040(6) -0.007(5)
F2' 0.089(6) 0.083(6) 0.159(7) 0.026(6) -0.071(6) -0.017(5)
F3' 0.039(4) 0.102(6) 0.097(5) 0.011(5) 0.008(4) 0.014(4)
S1' 0.011(2) 0.058(3) 0.069(3) 0.028(3) 0.005(2) 0.020(2)
O3' 0.117(6) 0.176(8) 0.176(7) -0.006(7) 0.072(6) 0.027(7)
O4' 0.091(5) 0.159(7) 0.137(6) 0.013(6) 0.052(5) -0.001(5)
O5' 0.114(6) 0.136(7) 0.158(7) -0.005(7) -0.020(6) 0.008(6)

loop_
_atom_type_symbol
_atom_type_description
_atom_type_scat_dispersion_real
_atom_type_scat_dispersion_imag
_atom_type_scat_source
C C 0.0033 0.0016 'International Tables Vol C Tables 4.2.6.8 and 6.1.1.4'
H H 0.0000 0.0000 'International Tables Vol C Tables 4.2.6.8 and 6.1.1.4'
N N 0.0061 0.0033 'International Tables Vol C Tables 4.2.6.8 and 6.1.1.4'
O O 0.0106 0.0060 'International Tables Vol C Tables 4.2.6.8 and 6.1.1.4'
P P 0.1023 0.0942 'International Tables Vol C Tables 4.2.6.8 and 6.1.1.4'
Ir Ir -1.4442 7.9887 'International Tables Vol C Tables 4.2.6.8 and 6.1.1.4'
S S 0.1246 0.1234 'International Tables Vol C Tables 4.2.6.8 and 6.1.1.4'
F F 0.0171 0.0103 'International Tables Vol C Tables 4.2.6.8 and 6.1.1.4'

loop_
_geom_angle_atom_site_label_1
_geom_angle_atom_site_label_2
_geom_angle_atom_site_label_3
_geom_angle
C12 Ir1 C9 98.6(3)
C12 Ir1 C10 79.2(3)
C9 Ir1 C10 36.9(3)
C12 Ir1 C1 90.0(3)
C9 Ir1 C1 147.8(3)
C10 Ir1 C1 116.8(3)
C12 Ir1 C2 91.2(3)
C9 Ir1 C2 168.8(3)
C10 Ir1 C2 152.5(3)
C1 Ir1 C2 36.7(3)
C12 Ir1 P1 77.8(2)
C9 Ir1 P1 89.0(2)
C10 Ir1 P1 114.9(2)
C1 Ir1 P1 123.1(2)
C2 Ir1 P1 87.6(2)
C12 Ir1 C11 91.0(3)
C9 Ir1 C11 66.9(3)
C10 Ir1 C11 37.0(3)
C1 Ir1 C11 82.1(3)
C2 Ir1 C11 118.8(3)
P1 Ir1 C11 151.8(2)
C12 Ir1 C6 164.5(3)
C9 Ir1 C6 87.0(3)
C10 Ir1 C6 97.5(3)
C1 Ir1 C6 77.9(3)
C2 Ir1 C6 84.9(3)
P1 Ir1 C6 116.9(2)
C11 Ir1 C6 77.9(3)
C12 Ir1 C5 158.8(3)
C9 Ir1 C5 90.8(3)
C10 Ir1 C5 118.2(3)
C1 Ir1 C5 92.1(3)
C2 Ir1 C5 78.2(3)
P1 Ir1 C5 83.4(2)
C11 Ir1 C5 110.2(3)
C6 Ir1 C5 33.8(3)
C17 N1 C20 119.9(6)
C17 N1 P1 112.0(5)
C20 N1 P1 128.1(7)
C22 O1 P1 118.5(5)
C33 O2 P1 124.2(4)
O1 P1 O2 102.7(3)
O1 P1 N1 111.4(3)
O2 P1 N1 97.5(4)
O1 P1 Ir1 112.7(2)
O2 P1 Ir1 125.06(19)
N1 P1 Ir1 106.4(2)
C2 C1 C8 124.2(8)
C2 C1 Ir1 71.7(4)
C8 C1 Ir1 111.3(5)
C2 C1 H1A 114.0
C8 C1 H1A 114.0
Ir1 C1 H1A 114.0
C1 C2 C3 121.3(8)
C1 C2 Ir1 71.6(4)
C3 C2 Ir1 113.9(5)
C1 C2 H2A 114.4
C3 C2 H2A 114.4
Ir1 C2 H2A 114.4
C2 C3 C4 116.0(9)
C2 C3 H3A 108.3
C4 C3 H3A 108.3
C2 C3 H3B 108.3
C4 C3 H3B 108.3
H3A C3 H3B 107.4
C3 C4 C5 113.1(10)
C3 C4 H4A 109.0
C5 C4 H4A 109.0
C3 C4 H4B 109.0
C5 C4 H4B 109.0
H4A C4 H4B 107.8
C6 C5 C4 123.5(8)
C6 C5 Ir1 72.5(5)
C4 C5 Ir1 109.8(6)
C6 C5 H5A 114.5
C4 C5 H5A 114.5
Ir1 C5 H5A 114.5
C5 C6 C7 123.5(8)
C5 C6 Ir1 73.7(5)
C7 C6 Ir1 111.8(6)
C5 C6 H6A 113.8
C7 C6 H6A 113.8
Ir1 C6 H6A 113.8
C6 C7 C8 113.9(7)
C6 C7 H7A 108.8
C8 C7 H7A 108.8
C6 C7 H7B 108.8
C8 C7 H7B 108.8
H7A C7 H7B 107.7
C1 C8 C7 115.5(7)
C1 C8 H8A 108.4
C7 C8 H8A 108.4
C1 C8 H8B 108.4
C7 C8 H8B 108.4
H8A C8 H8B 107.5
C10 C9 Ir1 71.6(4)
C10 C9 H9A 116.4
Ir1 C9 H9A 116.4
C10 C9 H9B 116.4
Ir1 C9 H9B 116.4
H9A C9 H9B 113.4
C9 C10 C11 123.2(9)
C9 C10 Ir1 71.5(4)
C11 C10 Ir1 75.3(4)
C9 C10 H10A 118.1
C11 C10 H10A 118.1
Ir1 C10 H10A 118.1
C10 C11 Ir1 67.7(4)
C10 C11 H11A 116.9
Ir1 C11 H11A 116.9
C10 C11 H11B 116.9
Ir1 C11 H11B 116.9
H11A C11 H11B 113.9
C17 C12 C13 116.9(7)
C17 C12 Ir1 119.4(6)
C13 C12 Ir1 123.7(6)
C14 C13 C12 120.8(8)
C14 C13 H13A 119.6
C12 C13 H13A 119.6
C15 C14 C13 121.2(9)
C15 C14 H14A 119.4
C13 C14 H14A 119.4
C14 C15 C16 121.5(8)
C14 C15 H15A 119.3
C16 C15 H15A 119.3
C17 C16 C15 115.9(8)
C17 C16 C18 122.8(8)
C15 C16 C18 121.3(8)
C12 C17 C16 123.6(8)
C12 C17 N1 117.8(7)
C16 C17 N1 118.6(7)
C16 C18 C19 112.5(7)
C16 C18 H18A 109.1
C19 C18 H18A 109.1
C16 C18 H18B 109.1
C19 C18 H18B 109.1
H18A C18 H18B 107.8
C18 C19 C20 112.1(8)
C18 C19 H19A 109.2
C20 C19 H19A 109.2
C18 C19 H19B 109.2
C20 C19 H19B 109.2
H19A C19 H19B 107.9
N1 C20 C21 109.9(7)
N1 C20 C19 107.3(7)
C21 C20 C19 113.1(8)
N1 C20 H20A 108.8
C21 C20 H20A 108.8
C19 C20 H20A 108.8
C20 C21 H21A 109.5
C20 C21 H21B 109.5
H21A C21 H21B 109.5
C20 C21 H21C 109.5
H21A C21 H21C 109.5
H21B C21 H21C 109.5
C31 C22 O1 122.4(9)
C31 C22 C23 124.4(6)
O1 C22 C23 113.2(9)
C24 C23 C22 115.7(8)
C24 C23 C42 121.6(7)
C22 C23 C42 122.7(8)
C23 C24 C25 122.5(8)
C23 C24 H24A 118.7
C25 C24 H24A 118.7
C24 C25 C30 120.7(6)
C24 C25 C26 121.1(7)
C30 C25 C26 118.2(7)
C27 C26 C25 120.9(8)
C27 C26 H26A 119.6
C25 C26 H26A 119.6
C26 C27 C28 119.6(7)
C26 C27 H27A 120.2
C28 C27 H27A 120.2
C29 C28 C27 121.6(8)
C29 C28 H28A 119.2
C27 C28 H28A 119.2
C28 C29 C30 119.9(7)
C28 C29 H29A 120.0
C30 C29 H29A 120.0
C29 C30 C25 119.8(7)
C29 C30 C31 123.0(7)
C25 C30 C31 117.1(7)
C22 C31 C30 119.2(7)
C22 C31 C32 118.5(7)
C30 C31 C32 122.2(7)
C33 C32 C41 117.5(6)
C33 C32 C31 122.0(7)
C41 C32 C31 120.3(6)
C32 C33 O2 118.9(6)
C32 C33 C34 124.6(7)
O2 C33 C34 116.2(6)
C35 C34 C33 115.2(6)
C35 C34 C48 121.7(7)
C33 C34 C48 123.1(7)
C34 C35 C36 124.7(7)
C34 C35 H35A 117.6
C36 C35 H35A 117.6
C41 C36 C35 117.6(7)
C41 C36 C37 121.4(7)
C35 C36 C37 120.8(7)
C38 C37 C36 119.3(7)
C38 C37 H37A 120.3
C36 C37 H37A 120.3
C37 C38 C39 119.6(8)
C37 C38 H38A 120.2
C39 C38 H38A 120.2
C40 C39 C38 122.4(9)
C40 C39 H39A 118.8
C38 C39 H39A 118.8
C39 C40 C41 119.8(7)
C39 C40 H40A 120.1
C41 C40 H40A 120.1
C36 C41 C40 117.3(6)
C36 C41 C32 119.4(6)
C40 C41 C32 123.3(6)
C47 C42 C43 118.6(10)
C47 C42 C23 121.3(10)
C43 C42 C23 120.0(10)
C42 C43 C44 117.4(12)
C42 C43 H43A 121.3
C44 C43 H43A 121.3
C45 C44 C43 127.5(14)
C45 C44 H44A 116.2
C43 C44 H44A 116.3
C44 C45 C46 115.8(12)
C44 C45 H45A 122.1
C46 C45 H45A 122.1
C47 C46 C45 114.5(12)
C47 C46 H46A 122.7
C45 C46 H46A 122.7
C42 C47 C46 125.9(13)
C42 C47 H47A 117.0
C46 C47 H47A 117.0
C49 C48 C53 119.7(7)
C49 C48 C34 120.4(7)
C53 C48 C34 119.8(6)
C48 C49 C50 120.9(9)
C48 C49 H49A 119.5
C50 C49 H49A 119.5
C51 C50 C49 119.3(9)
C51 C50 H50A 120.4
C49 C50 H50A 120.3
C52 C51 C50 119.9(8)
C52 C51 H51A 120.0
C50 C51 H51A 120.0
C51 C52 C53 121.2(9)
C51 C52 H52A 119.4
C53 C52 H52A 119.4
C52 C53 C48 118.7(8)
C52 C53 H53A 120.6
C48 C53 H53A 120.6
O5 S1 O3 108.2(8)
O5 S1 O4 104.9(7)
O3 S1 O4 105.0(8)
O5 S1 C54 116.4(6)
O3 S1 C54 109.0(8)
O4 S1 C54 112.7(7)
F1 C54 F3 121.7(9)
F1 C54 F2 110.9(9)
F3 C54 F2 119.3(8)
F1 C54 S1 102.7(7)
F3 C54 S1 98.2(7)
F2 C54 S1 97.8(6)

loop_
_geom_bond_atom_site_label_1
_geom_bond_atom_site_label_2
_geom_bond_distance
Ir1 C12 2.101(7)
Ir1 C9 2.195(7)
Ir1 C10 2.196(7)
Ir1 C1 2.248(7)
Ir1 C2 2.249(7)
Ir1 P1 2.2641(17)
Ir1 C11 2.295(6)
Ir1 C6 2.324(8)
Ir1 C5 2.339(9)
N1 C17 1.441(12)
N1 C20 1.486(9)
N1 P1 1.635(6)
O1 C22 1.396(7)
O1 P1 1.595(5)
O2 C33 1.397(8)
O2 P1 1.607(5)
C1 C2 1.416(11)
C1 C8 1.474(12)
C1 H1A 1.0000
C2 C3 1.535(13)
C2 H2A 1.0000
C3 C4 1.532(10)
C3 H3A 0.9900
C3 H3B 0.9900
C4 C5 1.536(14)
C4 H4A 0.9900
C4 H4B 0.9900
C5 C6 1.354(13)
C5 H5A 1.0000
C6 C7 1.511(13)
C6 H6A 1.0000
C7 C8 1.546(15)
C7 H7A 0.9900
C7 H7B 0.9900
C8 H8A 0.9900
C8 H8B 0.9900
C9 C10 1.389(12)
C9 H9A 0.9900
C9 H9B 0.9900
C10 C11 1.427(11)
C10 H10A 1.0000
C11 H11A 0.9900
C11 H11B 0.9900
C12 C17 1.391(12)
C12 C13 1.419(11)
C13 C14 1.386(13)
C13 H13A 0.9500
C14 C15 1.339(14)
C14 H14A 0.9500
C15 C16 1.445(13)
C15 H15A 0.9500
C16 C17 1.401(11)
C16 C18 1.490(13)
C18 C19 1.526(14)
C18 H18A 0.9900
C18 H18B 0.9900
C19 C20 1.529(13)
C19 H19A 0.9900
C19 H19B 0.9900
C20 C21 1.499(14)
C20 H20A 1.0000
C21 H21A 0.9800
C21 H21B 0.9800
C21 H21C 0.9800
C22 C31 1.337(13)
C22 C23 1.444(13)
C23 C24 1.383(13)
C23 C42 1.507(13)
C24 C25 1.399(11)
C24 H24A 0.9500
C25 C30 1.424(11)
C25 C26 1.433(9)
C26 C27 1.347(12)
C26 H26A 0.9500
C27 C28 1.434(12)
C27 H27A 0.9500
C28 C29 1.342(10)
C28 H28A 0.9500
C29 C30 1.415(11)
C29 H29A 0.9500
C30 C31 1.459(11)
C31 C32 1.500(9)
C32 C33 1.377(9)
C32 C41 1.450(10)
C33 C34 1.402(9)
C34 C35 1.376(11)
C34 C48 1.493(9)
C35 C36 1.413(11)
C35 H35A 0.9500
C36 C41 1.410(9)
C36 C37 1.433(10)
C37 C38 1.347(12)
C37 H37A 0.9500
C38 C39 1.400(12)
C38 H38A 0.9500
C39 C40 1.376(11)
C39 H39A 0.9500
C40 C41 1.412(10)
C40 H40A 0.9500
C42 C47 1.311(16)
C42 C43 1.368(16)
C43 C44 1.454(15)
C43 H43A 0.9500
C44 C45 1.277(18)
C44 H44A 0.9500
C45 C46 1.50(2)
C45 H45A 0.9500
C46 C47 1.455(16)
C46 H46A 0.9500
C47 H47A 0.9500
C48 C49 1.358(11)
C48 C53 1.406(11)
C49 C50 1.400(12)
C49 H49A 0.9500
C50 C51 1.379(17)
C50 H50A 0.9500
C51 C52 1.367(14)
C51 H51A 0.9500
C52 C53 1.388(11)
C52 H52A 0.9500
C53 H53A 0.9500
S1 O5 1.394(7)
S1 O3 1.445(8)
S1 O4 1.462(8)
S1 C54 1.688(4)
C54 F1 1.357(9)
C54 F3 1.368(9)
C54 F2 1.384(9)

loop_
_geom_torsion_atom_site_label_1
_geom_torsion_atom_site_label_2
_geom_torsion_atom_site_label_3
_geom_torsion_atom_site_label_4
_geom_torsion
C22 O1 P1 O2 54.3(8)
C22 O1 P1 N1 -49.1(9)
C22 O1 P1 Ir1 -168.5(6)
C33 O2 P1 O1 32.2(5)
C33 O2 P1 N1 146.2(5)
C33 O2 P1 Ir1 -97.8(5)
C17 N1 P1 O1 -96.8(6)
C20 N1 P1 O1 86.1(8)
C17 N1 P1 O2 156.4(6)
C20 N1 P1 O2 -20.7(8)
C17 N1 P1 Ir1 26.4(6)
C20 N1 P1 Ir1 -150.7(7)
C12 Ir1 P1 O1 101.1(4)
C9 Ir1 P1 O1 -159.9(4)
C10 Ir1 P1 O1 172.9(4)
C1 Ir1 P1 O1 19.2(4)
C2 Ir1 P1 O1 9.4(4)
C11 Ir1 P1 O1 169.6(7)
C6 Ir1 P1 O1 -73.7(4)
C5 Ir1 P1 O1 -69.0(4)
C12 Ir1 P1 O2 -133.1(3)
C9 Ir1 P1 O2 -34.1(3)
C10 Ir1 P1 O2 -61.2(4)
C1 Ir1 P1 O2 145.0(3)
C2 Ir1 P1 O2 135.2(3)
C11 Ir1 P1 O2 -64.6(7)
C6 Ir1 P1 O2 52.1(3)
C5 Ir1 P1 O2 56.9(3)
C12 Ir1 P1 N1 -21.3(4)
C9 Ir1 P1 N1 77.7(4)
C10 Ir1 P1 N1 50.6(4)
C1 Ir1 P1 N1 -103.2(4)
C2 Ir1 P1 N1 -113.0(4)
C11 Ir1 P1 N1 47.2(7)
C6 Ir1 P1 N1 163.9(4)
C5 Ir1 P1 N1 168.7(4)
C12 Ir1 C1 C2 -91.9(5)
C9 Ir1 C1 C2 161.8(6)
C10 Ir1 C1 C2 -169.8(5)
P1 Ir1 C1 C2 -16.5(5)
C11 Ir1 C1 C2 177.1(5)
C6 Ir1 C1 C2 97.8(5)
C5 Ir1 C1 C2 67.0(4)
C12 Ir1 C1 C8 147.6(6)
C9 Ir1 C1 C8 41.3(9)
C10 Ir1 C1 C8 69.7(7)
C2 Ir1 C1 C8 -120.5(8)
P1 Ir1 C1 C8 -137.0(5)
C11 Ir1 C1 C8 56.6(6)
C6 Ir1 C1 C8 -22.6(6)
C5 Ir1 C1 C8 -53.5(6)
C8 C1 C2 C3 -3.7(11)
Ir1 C1 C2 C3 -107.4(7)
C8 C1 C2 Ir1 103.7(7)
C12 Ir1 C2 C1 88.5(5)
C9 Ir1 C2 C1 -121.1(15)
C10 Ir1 C2 C1 20.0(9)
P1 Ir1 C2 C1 166.2(4)
C11 Ir1 C2 C1 -3.3(6)
C6 Ir1 C2 C1 -76.5(5)
C5 Ir1 C2 C1 -110.0(4)
C12 Ir1 C2 C3 -154.7(6)
C9 Ir1 C2 C3 -4.2(19)
C10 Ir1 C2 C3 136.8(8)
C1 Ir1 C2 C3 116.8(8)
P1 Ir1 C2 C3 -77.0(6)
C11 Ir1 C2 C3 113.6(7)
C6 Ir1 C2 C3 40.3(7)
C5 Ir1 C2 C3 6.8(7)
C1 C2 C3 C4 91.7(11)
Ir1 C2 C3 C4 9.4(12)
C2 C3 C4 C5 -28.9(14)
C3 C4 C5 C6 -48.7(13)
C3 C4 C5 Ir1 33.0(11)
C12 Ir1 C5 C6 159.9(7)
C9 Ir1 C5 C6 -83.4(5)
C10 Ir1 C5 C6 -57.6(6)
C1 Ir1 C5 C6 64.5(5)
C2 Ir1 C5 C6 98.7(5)
P1 Ir1 C5 C6 -172.4(5)
C11 Ir1 C5 C6 -17.8(6)
C12 Ir1 C5 C4 39.7(11)
C9 Ir1 C5 C4 156.4(6)
C10 Ir1 C5 C4 -177.7(5)
C1 Ir1 C5 C4 -55.6(6)
C2 Ir1 C5 C4 -21.4(6)
P1 Ir1 C5 C4 67.5(6)
C11 Ir1 C5 C4 -138.0(6)
C6 Ir1 C5 C4 -120.1(8)
C4 C5 C6 C7 -3.2(13)
Ir1 C5 C6 C7 -105.7(8)
C4 C5 C6 Ir1 102.6(8)
C12 Ir1 C6 C5 -152.2(10)
C9 Ir1 C6 C5 95.9(6)
C10 Ir1 C6 C5 131.4(5)
C1 Ir1 C6 C5 -112.7(6)
C2 Ir1 C6 C5 -76.2(5)
P1 Ir1 C6 C5 8.5(6)
C11 Ir1 C6 C5 162.9(6)
C12 Ir1 C6 C7 -32.0(15)
C9 Ir1 C6 C7 -143.9(6)
C10 Ir1 C6 C7 -108.5(6)
C1 Ir1 C6 C7 7.4(6)
C2 Ir1 C6 C7 43.9(6)
P1 Ir1 C6 C7 128.6(5)
C11 Ir1 C6 C7 -76.9(6)
C5 Ir1 C6 C7 120.1(9)
C5 C6 C7 C8 92.9(10)
Ir1 C6 C7 C8 8.4(10)
C2 C1 C8 C7 -46.4(11)
Ir1 C1 C8 C7 35.3(10)
C6 C7 C8 C1 -29.3(12)
C12 Ir1 C9 C10 -58.9(6)
C1 Ir1 C9 C10 45.0(9)
C2 Ir1 C9 C10 151.0(14)
P1 Ir1 C9 C10 -136.4(5)
C11 Ir1 C9 C10 28.5(5)
C6 Ir1 C9 C10 106.6(6)
C5 Ir1 C9 C10 140.2(5)
Ir1 C9 C10 C11 -57.5(7)
C12 Ir1 C10 C9 120.5(6)
C1 Ir1 C10 C9 -155.0(5)
C2 Ir1 C10 C9 -168.2(6)
P1 Ir1 C10 C9 49.5(6)
C11 Ir1 C10 C9 -133.1(9)
C6 Ir1 C10 C9 -74.8(6)
C5 Ir1 C10 C9 -46.6(6)
C12 Ir1 C10 C11 -106.4(6)
C9 Ir1 C10 C11 133.1(9)
C1 Ir1 C10 C11 -21.9(7)
C2 Ir1 C10 C11 -35.1(10)
P1 Ir1 C10 C11 -177.4(5)
C6 Ir1 C10 C11 58.3(6)
C5 Ir1 C10 C11 86.6(6)
C9 C10 C11 Ir1 55.8(7)
C12 Ir1 C11 C10 70.5(6)
C9 Ir1 C11 C10 -28.4(6)
C1 Ir1 C11 C10 160.4(6)
C2 Ir1 C11 C10 162.3(5)
P1 Ir1 C11 C10 5.0(10)
C6 Ir1 C11 C10 -120.4(6)
C5 Ir1 C11 C10 -110.3(6)
C9 Ir1 C12 C17 -71.6(6)
C10 Ir1 C12 C17 -103.1(6)
C1 Ir1 C12 C17 139.6(6)
C2 Ir1 C12 C17 102.9(6)
P1 Ir1 C12 C17 15.6(6)
C11 Ir1 C12 C17 -138.3(6)
C6 Ir1 C12 C17 178.0(9)
C5 Ir1 C12 C17 43.9(11)
C9 Ir1 C12 C13 107.2(7)
C10 Ir1 C12 C13 75.7(7)
C1 Ir1 C12 C13 -41.6(7)
C2 Ir1 C12 C13 -78.3(7)
P1 Ir1 C12 C13 -165.6(7)
C11 Ir1 C12 C13 40.5(7)
C6 Ir1 C12 C13 -3.2(15)
C5 Ir1 C12 C13 -137.3(8)
C17 C12 C13 C14 1.3(12)
Ir1 C12 C13 C14 -177.5(7)
C12 C13 C14 C15 0.9(15)
C13 C14 C15 C16 -0.2(15)
C14 C15 C16 C17 -2.6(14)
C14 C15 C16 C18 179.6(9)
C13 C12 C17 C16 -4.3(12)
Ir1 C12 C17 C16 174.5(6)
C13 C12 C17 N1 177.3(7)
Ir1 C12 C17 N1 -3.8(10)
C15 C16 C17 C12 4.9(12)
C18 C16 C17 C12 -177.2(8)
C15 C16 C17 N1 -176.7(8)
C18 C16 C17 N1 1.1(13)
C20 N1 C17 C12 160.8(7)
P1 N1 C17 C12 -16.5(9)
C20 N1 C17 C16 -17.6(11)
P1 N1 C17 C16 165.1(6)
C17 C16 C18 C19 -15.6(14)
C15 C16 C18 C19 162.1(9)
C16 C18 C19 C20 45.1(12)
C17 N1 C20 C21 -77.8(10)
P1 N1 C20 C21 99.1(9)
C17 N1 C20 C19 45.6(10)
P1 N1 C20 C19 -137.6(7)
C18 C19 C20 N1 -58.6(10)
C18 C19 C20 C21 62.8(10)
P1 O1 C22 C31 -69.2(8)
P1 O1 C22 C23 111.7(8)
C31 C22 C23 C24 6.4(12)
O1 C22 C23 C24 -174.4(7)
C31 C22 C23 C42 -176.2(9)
O1 C22 C23 C42 2.9(11)
C22 C23 C24 C25 -1.2(13)
C42 C23 C24 C25 -178.7(9)
C23 C24 C25 C30 -2.0(13)
C23 C24 C25 C26 178.0(8)
C24 C25 C26 C27 -178.8(8)
C30 C25 C26 C27 1.3(11)
C25 C26 C27 C28 1.4(12)
C26 C27 C28 C29 -3.4(13)
C27 C28 C29 C30 2.6(12)
C28 C29 C30 C25 0.2(12)
C28 C29 C30 C31 177.2(8)
C24 C25 C30 C29 177.9(8)
C26 C25 C30 C29 -2.1(11)
C24 C25 C30 C31 0.7(11)
C26 C25 C30 C31 -179.3(7)
O1 C22 C31 C30 173.1(6)
C23 C22 C31 C30 -7.9(11)
O1 C22 C31 C32 -9.7(10)
C23 C22 C31 C32 169.4(8)
C29 C30 C31 C22 -173.1(7)
C25 C30 C31 C22 4.0(11)
C29 C30 C31 C32 9.8(12)
C25 C30 C31 C32 -173.1(7)
C22 C31 C32 C33 53.2(10)
C30 C31 C32 C33 -129.6(8)
C22 C31 C32 C41 -121.1(8)
C30 C31 C32 C41 56.1(11)
C41 C32 C33 O2 175.4(6)
C31 C32 C33 O2 1.0(10)
C41 C32 C33 C34 -10.6(10)
C31 C32 C33 C34 175.0(7)
P1 O2 C33 C32 -66.3(8)
P1 O2 C33 C34 119.2(6)
C32 C33 C34 C35 8.5(10)
O2 C33 C34 C35 -177.3(6)
C32 C33 C34 C48 -172.9(6)
O2 C33 C34 C48 1.3(9)
C33 C34 C35 C36 0.6(12)
C48 C34 C35 C36 -178.0(7)
C34 C35 C36 C41 -6.8(12)
C34 C35 C36 C37 178.7(8)
C41 C36 C37 C38 5.3(12)
C35 C36 C37 C38 179.6(8)
C36 C37 C38 C39 -3.7(13)
C37 C38 C39 C40 0.6(14)
C38 C39 C40 C41 1.2(13)
C35 C36 C41 C40 -178.0(7)
C37 C36 C41 C40 -3.5(11)
C35 C36 C41 C32 4.5(10)
C37 C36 C41 C32 179.0(7)
C39 C40 C41 C36 0.3(11)
C39 C40 C41 C32 177.8(7)
C33 C32 C41 C36 3.6(10)
C31 C32 C41 C36 178.1(7)
C33 C32 C41 C40 -173.8(7)
C31 C32 C41 C40 0.7(11)
C24 C23 C42 C47 -109.4(12)
C22 C23 C42 C47 73.4(13)
C24 C23 C42 C43 66.8(13)
C22 C23 C42 C43 -110.4(11)
C47 C42 C43 C44 -3.5(16)
C23 C42 C43 C44 -179.8(9)
C42 C43 C44 C45 1(2)
C43 C44 C45 C46 -1(2)
C44 C45 C46 C47 3.5(18)
C43 C42 C47 C46 6.4(18)
C23 C42 C47 C46 -177.3(10)
C45 C46 C47 C42 -6.4(19)
C35 C34 C48 C49 45.7(10)
C33 C34 C48 C49 -132.8(8)
C35 C34 C48 C53 -131.4(8)
C33 C34 C48 C53 50.1(10)
C53 C48 C49 C50 0.6(12)
C34 C48 C49 C50 -176.5(8)
C48 C49 C50 C51 -3.5(13)
C49 C50 C51 C52 4.2(14)
C50 C51 C52 C53 -2.1(13)
C51 C52 C53 C48 -0.8(12)
C49 C48 C53 C52 1.5(11)
C34 C48 C53 C52 178.6(7)
O5 S1 C54 F1 179.0(9)
O3 S1 C54 F1 56.3(9)
O4 S1 C54 F1 -59.8(10)
O5 S1 C54 F3 -55.8(8)
O3 S1 C54 F3 -178.5(7)
O4 S1 C54 F3 65.4(8)
O5 S1 C54 F2 65.4(8)
O3 S1 C54 F2 -57.3(8)
O4 S1 C54 F2 -173.4(7)

loop_
_platon_squeeze_void_nr
_platon_squeeze_void_average_x
_platon_squeeze_void_average_y
_platon_squeeze_void_average_z
_platon_squeeze_void_volume
_platon_squeeze_void_count_electrons
_platon_squeeze_void_content
1 0.085 0.745 0.309 176 43 ' '
2 -0.085 0.245 0.691 176 43 ' '
